data_7208510
loop_
_publ_author_name
'Kole, Goutam Kumar'
'Tan, Geok Kheng'
'Koh, Lip Lin'
'Vittal, Jagadese J.'

_publ_section_title
;
 Co-crystals of tetrakis-1,2,3,4-(4&#x2032;-carboxyphenyl)cyclobutane with
 dipyridyl spacers: design and serendipity
;
_journal_issue 19
_journal_name_full CrystEngComm
_journal_page_first 6190
_journal_paper_doi 10.1039/c2ce25513h
_journal_volume 14
_journal_year 2012
_chemical_formula_sum 'C58 H54 N6 O10'
_chemical_formula_weight 995.07
_chemical_name_systematic
;
?
;
_space_group_IT_number 33
_symmetry_cell_setting orthorhombic
_symmetry_space_group_name_Hall 'P 2c -2n'
_symmetry_space_group_name_H-M 'P n a 21'
_atom_sites_solution_hydrogens geom
_atom_sites_solution_primary direct
_atom_sites_solution_secondary difmap
_audit_creation_method SHELXL-97
_cell_angle_alpha 90.00
_cell_angle_beta 90.00
_cell_angle_gamma 90.00
_cell_formula_units_Z 4
_cell_length_a 18.6545(8)
_cell_length_b 12.6058(5)
_cell_length_c 21.7602(9)
_cell_measurement_reflns_used 6082
_cell_measurement_temperature 100(2)
_cell_measurement_theta_max 26.61
_cell_measurement_theta_min 2.16
_cell_volume 5117.0(4)
_computing_cell_refinement 'Bruker SMART'
_computing_data_collection 'Bruker SMART'
_computing_data_reduction 'Bruker SAINT'
_computing_molecular_graphics 'Bruker SHELXTL'
_computing_publication_material 'Bruker SHELXTL'
_computing_structure_refinement 'SHELXL-97 (Sheldrick, 1997)'
_computing_structure_solution 'SHELXS-97 (Sheldrick, 1990)'
_diffrn_ambient_temperature 100(2)
_diffrn_measured_fraction_theta_full 1.000
_diffrn_measured_fraction_theta_max 1.000
_diffrn_measurement_device_type 'CCD area detector'
_diffrn_measurement_method 'phi and omega scans'
_diffrn_radiation_monochromator graphite
_diffrn_radiation_source 'fine-focus sealed tube'
_diffrn_radiation_type MoK\a
_diffrn_radiation_wavelength 0.71073
_diffrn_reflns_av_R_equivalents 0.0406
_diffrn_reflns_av_sigmaI/netI 0.0367
_diffrn_reflns_limit_h_max 22
_diffrn_reflns_limit_h_min -21
_diffrn_reflns_limit_k_max 14
_diffrn_reflns_limit_k_min -13
_diffrn_reflns_limit_l_max 25
_diffrn_reflns_limit_l_min -19
_diffrn_reflns_number 29348
_diffrn_reflns_theta_full 25.00
_diffrn_reflns_theta_max 25.00
_diffrn_reflns_theta_min 1.87
_exptl_absorpt_coefficient_mu 0.089
_exptl_absorpt_correction_T_max 0.9771
_exptl_absorpt_correction_T_min 0.9500
_exptl_absorpt_correction_type multi-scan
_exptl_absorpt_process_details 'SADABS (Sheldrick, 2001)'
_exptl_crystal_colour Colourless
_exptl_crystal_density_diffrn 1.292
_exptl_crystal_density_meas ?
_exptl_crystal_density_method 'not measured'
_exptl_crystal_description Block
_exptl_crystal_F_000 2096
_exptl_crystal_size_max 0.58
_exptl_crystal_size_mid 0.36
_exptl_crystal_size_min 0.26
_refine_diff_density_max 1.454
_refine_diff_density_min -0.482
_refine_diff_density_rms 0.200
_refine_ls_abs_structure_details 'Flack H D (1983), Acta Cryst. A39, 876-881'
_refine_ls_abs_structure_Flack 0.00
_refine_ls_extinction_method none
_refine_ls_goodness_of_fit_ref 1.632
_refine_ls_hydrogen_treatment mixed
_refine_ls_matrix_type full
_refine_ls_number_parameters 613
_refine_ls_number_reflns 7250
_refine_ls_number_restraints 307
_refine_ls_restrained_S_all 1.674
_refine_ls_R_factor_all 0.1559
_refine_ls_R_factor_gt 0.1443
_refine_ls_shift/su_max 0.000
_refine_ls_shift/su_mean 0.000
_refine_ls_structure_factor_coef Fsqd
_refine_ls_weighting_details 'calc w=1/[\s^2^(Fo^2^)+(0.2000P)^2^+0.0000P] where P=(Fo^2^+2Fc^2^)/3'
_refine_ls_weighting_scheme calc
_refine_ls_wR_factor_gt 0.3535
_refine_ls_wR_factor_ref 0.3719
_reflns_number_gt 6089
_reflns_number_total 7250
_reflns_threshold_expression >2sigma(I)
_cod_data_source_file c2ce25513h.txt
_cod_data_source_block 9220n
_cod_depositor_comments
;
The following automatic conversions were performed:

'_symmetry_cell_setting' value 'Orthorhombic' changed to
'orthorhombic' according to
/home/saulius/struct/CIF-dictionaries/cif_core.dic dictionary named
'cif_core.dic' version 2.4.1 from
2010-06-29.

'_exptl_absorpt_correction_type' value 'Multi-scan'
changed to 'multi-scan' according to
/home/saulius/struct/CIF-dictionaries/cif_core.dic dictionary named
'cif_core.dic' version 2.4.1 from 2010-06-29.

Automatic conversion script
Id: cif_fix_values 1891 2012-01-12 08:04:46Z andrius 

The following automatic conversions were performed:

'_exptl_crystal_density_meas' value 'not measured' was changed to '?'
- the value is perceived as not measured.

Automatic conversion script
Id: cif_fix_values 3008 2015-01-20 13:52:24Z robertas 
;
_cod_original_sg_symbol_H-M Pna2(1)
_cod_database_code 7208510

loop_
_symmetry_equiv_pos_as_xyz
'x, y, z'
'-x, -y, z+1/2'
'x+1/2, -y+1/2, z'
'-x+1/2, y+1/2, z+1/2'

loop_
_atom_site_label
_atom_site_type_symbol
_atom_site_fract_x
_atom_site_fract_y
_atom_site_fract_z
_atom_site_U_iso_or_equiv
_atom_site_adp_type
_atom_site_occupancy
_atom_site_symmetry_multiplicity
_atom_site_calc_flag
_atom_site_refinement_flags
C1S C 0.0678(5) 0.1231(7) 0.4891(5) 0.057(2) Uani 1 1 d .
H1S H 0.0523 0.1054 0.5295 0.068 Uiso 1 1 calc R
C2S C 0.0094(9) -0.0314(9) 0.4596(7) 0.108(5) Uani 1 1 d U
H2S1 H -0.0069 -0.0294 0.5024 0.163 Uiso 1 1 calc R
H2S2 H 0.0398 -0.0939 0.4533 0.163 Uiso 1 1 calc R
H2S3 H -0.0322 -0.0353 0.4322 0.163 Uiso 1 1 calc R
C3S C 0.0810(11) 0.0802(15) 0.3841(9) 0.160(8) Uani 1 1 d U
H3S1 H 0.1193 0.1331 0.3876 0.240 Uiso 1 1 calc R
H3S2 H 0.0439 0.1065 0.3561 0.240 Uiso 1 1 calc R
H3S3 H 0.1009 0.0138 0.3680 0.240 Uiso 1 1 calc R
N1S N 0.0487(5) 0.0605(6) 0.4466(5) 0.073(3) Uani 1 1 d U
O1S O 0.1036(4) 0.2033(6) 0.4842(5) 0.086(3) Uani 1 1 d .
C4S C 0.6847(5) 0.6051(8) 0.5071(6) 0.066(3) Uani 1 1 d .
H4S H 0.6666 0.5759 0.5443 0.079 Uiso 1 1 calc R
C5S C 0.7700(10) 0.5924(13) 0.4280(10) 0.166(8) Uani 1 1 d U
H5S1 H 0.7360 0.6291 0.4011 0.248 Uiso 1 1 calc R
H5S2 H 0.7933 0.5349 0.4051 0.248 Uiso 1 1 calc R
H5S3 H 0.8064 0.6426 0.4423 0.248 Uiso 1 1 calc R
C6S C 0.7596(7) 0.4452(8) 0.4920(9) 0.109(5) Uani 1 1 d U
H6S1 H 0.8104 0.4488 0.5031 0.163 Uiso 1 1 calc R
H6S2 H 0.7537 0.3998 0.4558 0.163 Uiso 1 1 calc R
H6S3 H 0.7323 0.4156 0.5265 0.163 Uiso 1 1 calc R
N2S N 0.7336(7) 0.5503(7) 0.4783(7) 0.109(4) Uani 1 1 d U
O2S O 0.6599(6) 0.6902(6) 0.4909(6) 0.129(5) Uani 1 1 d .
O1 O 0.4364(2) 0.7040(3) 0.3063(3) 0.0319(10) Uani 1 1 d U
H1 H 0.4765 0.7140 0.2898 0.048 Uiso 1 1 calc R
O2 O 0.4662(3) 0.5330(4) 0.2921(3) 0.0420(14) Uani 1 1 d U
O3 O -0.1918(2) 0.2930(3) 0.3120(3) 0.0318(12) Uani 1 1 d .
H3 H -0.2303 0.2812 0.2932 0.048 Uiso 1 1 calc R
O4 O -0.2088(2) 0.4578(3) 0.2781(3) 0.0369(13) Uani 1 1 d .
O5 O -0.1911(2) 0.7192(4) 0.6069(3) 0.0328(12) Uani 1 1 d U
H5 H -0.2310 0.7264 0.6243 0.049 Uiso 1 1 calc R
O6 O -0.2055(2) 0.5517(4) 0.6367(2) 0.0335(12) Uani 1 1 d .
O7 O 0.4408(2) 0.2942(3) 0.6080(3) 0.0391(13) Uani 1 1 d .
H7 H 0.4819 0.2876 0.6233 0.059 Uiso 1 1 calc R
O8 O 0.4643(3) 0.4653(4) 0.6193(3) 0.0380(13) Uani 1 1 d .
C1 C 0.1560(3) 0.4608(5) 0.4144(3) 0.0292(15) Uani 1 1 d U
H1A H 0.1435 0.3927 0.3933 0.035 Uiso 1 1 calc R
C2 C 0.0926(3) 0.5415(5) 0.4127(3) 0.0247(14) Uani 1 1 d U
H2 H 0.1056 0.6077 0.3899 0.030 Uiso 1 1 calc R
C3 C 0.1002(3) 0.5562(5) 0.4853(3) 0.0289(15) Uani 1 1 d .
H3A H 0.1316 0.6189 0.4937 0.035 Uiso 1 1 calc R
C4 C 0.1472(3) 0.4526(5) 0.4865(3) 0.0269(15) Uani 1 1 d .
H4 H 0.1161 0.3904 0.4967 0.032 Uiso 1 1 calc R
C5 C 0.2262(2) 0.5062(4) 0.3914(2) 0.0408(18) Uani 1 1 d GU
C6 C 0.2410(2) 0.6137(4) 0.3852(2) 0.055(2) Uani 1 1 d GU
H6 H 0.2072 0.6650 0.3987 0.065 Uiso 1 1 calc R
C7 C 0.3054(2) 0.6463(3) 0.3591(3) 0.0393(19) Uani 1 1 d GU
H7A H 0.3156 0.7197 0.3548 0.047 Uiso 1 1 calc R
C8 C 0.3549(2) 0.5713(3) 0.3393(2) 0.0356(17) Uani 1 1 d GU
C9 C 0.3400(2) 0.4638(3) 0.3455(3) 0.044(2) Uani 1 1 d GU
H9 H 0.3739 0.4125 0.3320 0.053 Uiso 1 1 calc R
C10 C 0.2756(3) 0.4312(3) 0.3716(2) 0.043(2) Uani 1 1 d GU
H10 H 0.2655 0.3578 0.3759 0.051 Uiso 1 1 calc R
C11 C 0.4236(3) 0.6000(5) 0.3103(4) 0.0319(10) Uani 1 1 d U
C12 C 0.02076(19) 0.4953(4) 0.3905(2) 0.0371(17) Uani 1 1 d GU
C13 C 0.0003(2) 0.3898(4) 0.3969(2) 0.053(2) Uani 1 1 d GU
H13 H 0.0298 0.3419 0.4193 0.064 Uiso 1 1 calc R
C14 C -0.0633(2) 0.3544(3) 0.3707(3) 0.0353(17) Uani 1 1 d GU
H14 H -0.0773 0.2823 0.3751 0.042 Uiso 1 1 calc R
C15 C -0.1064(2) 0.4245(3) 0.3381(2) 0.0294(15) Uani 1 1 d GU
C16 C -0.0860(2) 0.5299(3) 0.3317(2) 0.0428(19) Uani 1 1 d GU
H16 H -0.1155 0.5778 0.3094 0.051 Uiso 1 1 calc R
C17 C -0.0224(2) 0.5653(3) 0.3579(2) 0.0407(18) Uani 1 1 d GU
H17 H -0.0084 0.6374 0.3535 0.049 Uiso 1 1 calc R
C18 C -0.1743(3) 0.3951(5) 0.3062(3) 0.0252(14) Uani 1 1 d .
C19 C 0.03247(19) 0.5660(4) 0.5229(2) 0.0424(18) Uani 1 1 d GU
C20 C -0.0042(2) 0.4816(3) 0.5494(2) 0.048(2) Uani 1 1 d GU
H20 H 0.0154 0.4121 0.5477 0.058 Uiso 1 1 calc R
C21 C -0.0697(2) 0.4988(3) 0.5782(2) 0.0386(18) Uani 1 1 d GU
H21 H -0.0947 0.4411 0.5963 0.046 Uiso 1 1 calc R
C22 C -0.09845(19) 0.6004(3) 0.5806(2) 0.0300(15) Uani 1 1 d GU
C23 C -0.0618(2) 0.6848(3) 0.5542(2) 0.042(2) Uani 1 1 d GU
H23 H -0.0814 0.7543 0.5558 0.051 Uiso 1 1 calc R
C24 C 0.0037(2) 0.6676(4) 0.5253(2) 0.046(2) Uani 1 1 d GU
H24 H 0.0288 0.7253 0.5073 0.055 Uiso 1 1 calc R
C25 C -0.1704(3) 0.6200(5) 0.6111(3) 0.0236(13) Uani 1 1 d U
C26 C 0.21622(19) 0.4475(4) 0.5251(2) 0.0392(18) Uani 1 1 d GU
C27 C 0.2412(2) 0.3446(3) 0.5335(2) 0.047(2) Uani 1 1 d GU
H27 H 0.2126 0.2860 0.5211 0.056 Uiso 1 1 calc R
C28 C 0.3080(2) 0.3275(3) 0.5600(2) 0.0389(18) Uani 1 1 d GU
H28 H 0.3251 0.2572 0.5657 0.047 Uiso 1 1 calc R
C29 C 0.34979(18) 0.4132(3) 0.5781(2) 0.0270(15) Uani 1 1 d GU
C30 C 0.3248(2) 0.5161(3) 0.5697(3) 0.0390(18) Uani 1 1 d GU
H30 H 0.3534 0.5747 0.5821 0.047 Uiso 1 1 calc R
C31 C 0.2580(2) 0.5332(3) 0.5432(2) 0.051(2) Uani 1 1 d GU
H31 H 0.2409 0.6035 0.5375 0.061 Uiso 1 1 calc R
C32 C 0.4241(4) 0.3943(5) 0.6050(3) 0.0296(15) Uani 1 1 d .
N1 N 0.5693(3) 0.7370(4) 0.2632(3) 0.0275(13) Uani 1 1 d U
N2 N 0.9258(3) 0.7681(4) 0.1504(3) 0.0326(15) Uani 1 1 d .
N3 N -0.1790(3) 0.2504(4) 0.1554(3) 0.0242(13) Uani 1 1 d .
N4 N 0.1790(3) 0.2432(4) 0.2618(3) 0.0244(12) Uani 1 1 d U
C33 C 0.5962(3) 0.8281(5) 0.2429(4) 0.0351(18) Uani 1 1 d U
H33 H 0.5665 0.8893 0.2438 0.042 Uiso 1 1 calc R
C34 C 0.6658(3) 0.8387(5) 0.2203(4) 0.0301(17) Uani 1 1 d U
H34 H 0.6823 0.9054 0.2057 0.036 Uiso 1 1 calc R
C35 C 0.7107(3) 0.7511(4) 0.2192(3) 0.0164(13) Uani 1 1 d U
C36 C 0.6827(3) 0.6559(5) 0.2429(4) 0.0338(18) Uani 1 1 d U
H36 H 0.7120 0.5945 0.2464 0.041 Uiso 1 1 calc R
C37 C 0.6117(4) 0.6536(5) 0.2611(4) 0.0365(18) Uani 1 1 d U
H37 H 0.5922 0.5870 0.2729 0.044 Uiso 1 1 calc R
C38 C 0.8958(4) 0.6767(5) 0.1673(4) 0.0369(19) Uani 1 1 d .
H38 H 0.9237 0.6139 0.1637 0.044 Uiso 1 1 calc R
C39 C 0.8276(4) 0.6674(5) 0.1893(4) 0.0319(17) Uani 1 1 d .
H39 H 0.8093 0.5997 0.2003 0.038 Uiso 1 1 calc R
C40 C 0.7855(3) 0.7564(5) 0.1954(3) 0.0219(14) Uani 1 1 d .
C41 C 0.8156(4) 0.8518(5) 0.1786(4) 0.0367(19) Uani 1 1 d .
H41 H 0.7890 0.9156 0.1827 0.044 Uiso 1 1 calc R
C42 C 0.8851(3) 0.8541(5) 0.1559(4) 0.0352(18) Uani 1 1 d .
H42 H 0.9045 0.9205 0.1435 0.042 Uiso 1 1 calc R
C43 C -0.1393(3) 0.3378(4) 0.1535(3) 0.0224(14) Uani 1 1 d .
H43 H -0.1599 0.4003 0.1365 0.027 Uiso 1 1 calc R
C44 C -0.0695(3) 0.3427(4) 0.1749(3) 0.0205(14) Uani 1 1 d .
H44 H -0.0434 0.4073 0.1731 0.025 Uiso 1 1 calc R
C45 C -0.0385(3) 0.2530(5) 0.1985(3) 0.0211(14) Uani 1 1 d U
C46 C -0.0804(3) 0.1612(5) 0.2009(4) 0.0289(17) Uani 1 1 d .
H46 H -0.0613 0.0975 0.2175 0.035 Uiso 1 1 calc R
C47 C -0.1480(4) 0.1639(5) 0.1794(4) 0.0310(16) Uani 1 1 d .
H47 H -0.1755 0.1005 0.1814 0.037 Uiso 1 1 calc R
C48 C 0.1487(3) 0.1583(5) 0.2359(4) 0.0288(16) Uani 1 1 d U
H48 H 0.1766 0.0957 0.2313 0.035 Uiso 1 1 calc R
C49 C 0.0778(3) 0.1574(5) 0.2153(3) 0.0248(15) Uani 1 1 d U
H49 H 0.0576 0.0947 0.1984 0.030 Uiso 1 1 calc R
C50 C 0.0367(3) 0.2505(4) 0.2200(3) 0.0121(12) Uani 1 1 d U
C51 C 0.0701(3) 0.3384(5) 0.2462(3) 0.0221(14) Uani 1 1 d U
H51 H 0.0443 0.4029 0.2509 0.027 Uiso 1 1 calc R
C52 C 0.1409(3) 0.3323(5) 0.2655(3) 0.0250(14) Uani 1 1 d U
H52 H 0.1630 0.3940 0.2819 0.030 Uiso 1 1 calc R

loop_
_atom_site_aniso_label
_atom_site_aniso_U_11
_atom_site_aniso_U_22
_atom_site_aniso_U_33
_atom_site_aniso_U_23
_atom_site_aniso_U_13
_atom_site_aniso_U_12
C1S 0.045(5) 0.051(5) 0.075(7) 0.004(5) -0.011(5) 0.003(4)
C2S 0.137(11) 0.078(7) 0.111(11) -0.011(7) 0.042(9) -0.042(7)
C3S 0.192(16) 0.164(13) 0.124(13) -0.045(11) 0.036(13) -0.057(12)
N1S 0.105(7) 0.048(4) 0.065(6) -0.015(4) 0.007(5) -0.027(4)
O1S 0.072(5) 0.071(5) 0.116(7) 0.019(4) -0.008(5) -0.037(4)
C4S 0.051(5) 0.060(6) 0.087(8) -0.003(5) 0.026(5) -0.003(5)
C5S 0.188(14) 0.148(12) 0.161(14) 0.063(11) 0.110(12) 0.088(11)
C6S 0.093(8) 0.060(6) 0.173(14) -0.038(7) 0.014(9) -0.025(6)
N2S 0.130(9) 0.057(5) 0.139(9) 0.001(6) 0.084(8) 0.007(5)
O2S 0.134(9) 0.079(6) 0.175(12) 0.000(6) 0.085(8) 0.037(6)
O1 0.0144(17) 0.0237(18) 0.057(3) -0.0010(17) 0.0216(19) -0.0051(13)
O2 0.037(3) 0.030(2) 0.059(4) -0.006(2) 0.024(3) -0.006(2)
O3 0.016(2) 0.020(2) 0.059(3) 0.000(2) -0.014(2) -0.0025(17)
O4 0.027(3) 0.028(2) 0.056(4) 0.005(2) -0.014(3) -0.0003(19)
O5 0.013(2) 0.037(2) 0.048(3) 0.004(2) 0.018(2) 0.0070(18)
O6 0.026(2) 0.040(3) 0.035(3) 0.002(2) 0.015(2) 0.006(2)
O7 0.022(2) 0.027(2) 0.068(4) 0.002(2) -0.020(3) 0.0005(18)
O8 0.031(3) 0.033(2) 0.050(4) -0.014(2) -0.016(3) 0.005(2)
C1 0.021(3) 0.040(3) 0.026(3) -0.008(3) 0.000(3) -0.007(3)
C2 0.014(3) 0.031(3) 0.029(3) 0.005(3) -0.001(3) -0.006(2)
C3 0.013(3) 0.039(4) 0.035(4) -0.002(3) -0.005(3) -0.003(3)
C4 0.009(3) 0.039(4) 0.033(4) -0.005(3) 0.006(3) -0.005(3)
C5 0.035(3) 0.065(4) 0.023(3) 0.010(3) -0.014(3) -0.036(3)
C6 0.031(4) 0.102(6) 0.031(4) -0.022(4) 0.001(4) 0.006(4)
C7 0.014(3) 0.065(4) 0.039(4) -0.023(3) 0.008(3) -0.015(3)
C8 0.032(4) 0.050(4) 0.025(4) -0.011(3) 0.014(3) -0.017(3)
C9 0.048(4) 0.049(4) 0.034(4) -0.004(3) -0.001(4) -0.029(3)
C10 0.032(4) 0.057(4) 0.038(4) 0.009(3) 0.003(3) -0.026(3)
C11 0.0144(17) 0.0237(18) 0.057(3) -0.0010(17) 0.0216(19) -0.0051(13)
C12 0.022(3) 0.048(4) 0.042(4) -0.019(3) 0.021(3) -0.020(3)
C13 0.031(4) 0.088(6) 0.039(4) 0.000(4) -0.007(4) 0.023(4)
C14 0.016(3) 0.057(4) 0.032(4) 0.013(3) -0.005(3) -0.001(3)
C15 0.019(3) 0.049(4) 0.020(3) 0.006(3) -0.006(3) -0.016(3)
C16 0.051(4) 0.044(4) 0.033(4) -0.002(3) -0.001(4) -0.025(3)
C17 0.033(4) 0.050(4) 0.040(4) -0.006(3) 0.003(3) -0.014(3)
C18 0.018(3) 0.030(3) 0.028(3) 0.004(3) -0.011(3) -0.009(3)
C19 0.032(4) 0.069(4) 0.026(4) -0.014(3) -0.001(3) -0.008(3)
C20 0.047(4) 0.055(4) 0.043(4) -0.034(3) -0.029(3) 0.038(3)
C21 0.029(4) 0.048(4) 0.040(4) -0.010(3) -0.009(3) 0.020(3)
C22 0.016(3) 0.052(4) 0.022(3) -0.004(3) -0.001(3) 0.012(3)
C23 0.021(3) 0.070(5) 0.036(4) 0.018(4) 0.014(3) 0.018(3)
C24 0.020(3) 0.086(5) 0.032(4) 0.008(4) 0.008(3) 0.008(3)
C25 0.010(3) 0.027(3) 0.034(3) -0.002(3) 0.008(3) 0.000(2)
C26 0.022(3) 0.076(5) 0.019(4) -0.001(3) -0.002(3) 0.002(3)
C27 0.017(3) 0.083(5) 0.040(4) -0.004(4) -0.013(3) 0.017(3)
C28 0.017(3) 0.063(4) 0.036(4) -0.009(3) -0.009(3) 0.008(3)
C29 0.017(3) 0.037(3) 0.027(3) -0.011(3) -0.007(3) 0.020(3)
C30 0.046(4) 0.044(4) 0.028(4) -0.001(3) -0.012(3) 0.018(3)
C31 0.056(5) 0.062(5) 0.035(4) 0.011(3) 0.015(4) 0.049(4)
C32 0.028(3) 0.037(4) 0.024(3) -0.008(3) -0.014(3) 0.005(3)
N1 0.014(3) 0.030(3) 0.038(3) -0.001(2) 0.009(3) -0.004(2)
N2 0.020(3) 0.031(3) 0.046(4) 0.009(3) 0.015(3) 0.002(2)
N3 0.014(2) 0.019(2) 0.039(4) 0.002(2) -0.007(3) 0.0022(19)
N4 0.011(2) 0.039(3) 0.024(3) 0.004(2) -0.009(2) 0.003(2)
C33 0.019(3) 0.026(3) 0.060(5) -0.001(3) 0.015(3) 0.005(3)
C34 0.023(3) 0.017(3) 0.051(4) 0.000(3) 0.020(3) -0.009(2)
C35 0.013(3) 0.017(3) 0.019(3) -0.003(2) 0.005(2) -0.003(2)
C36 0.011(3) 0.027(3) 0.064(5) 0.009(3) 0.012(3) 0.001(2)
C37 0.022(3) 0.028(3) 0.059(5) 0.015(3) 0.016(3) -0.004(3)
C38 0.020(3) 0.033(3) 0.058(5) 0.008(3) 0.021(4) 0.003(3)
C39 0.024(3) 0.022(3) 0.049(5) 0.000(3) 0.015(3) 0.000(3)
C40 0.012(3) 0.030(3) 0.024(4) 0.007(3) 0.002(3) -0.008(2)
C41 0.030(4) 0.025(3) 0.055(5) 0.006(3) 0.017(4) -0.006(3)
C42 0.013(3) 0.031(3) 0.061(5) 0.014(3) 0.016(3) 0.001(2)
C43 0.016(3) 0.020(3) 0.031(4) 0.004(3) -0.010(3) 0.000(2)
C44 0.021(3) 0.017(3) 0.024(3) 0.004(2) 0.000(3) 0.005(2)
C45 0.010(3) 0.034(3) 0.019(3) -0.006(3) 0.002(2) 0.007(2)
C46 0.018(3) 0.024(3) 0.045(5) 0.000(3) -0.004(3) -0.009(2)
C47 0.020(3) 0.031(3) 0.043(5) 0.000(3) -0.009(3) -0.009(3)
C48 0.016(3) 0.025(3) 0.045(4) -0.005(3) -0.007(3) 0.002(2)
C49 0.019(3) 0.022(3) 0.033(4) -0.004(3) -0.011(3) 0.001(2)
C50 0.009(3) 0.016(2) 0.012(3) -0.003(2) -0.006(2) 0.007(2)
C51 0.013(3) 0.026(3) 0.027(4) 0.002(3) -0.003(3) 0.009(2)
C52 0.017(3) 0.029(3) 0.029(4) 0.000(3) -0.002(3) -0.004(2)

loop_
_atom_type_symbol
_atom_type_description
_atom_type_scat_dispersion_real
_atom_type_scat_dispersion_imag
_atom_type_scat_source
C C 0.0033 0.0016 'International Tables Vol C Tables 4.2.6.8 and 6.1.1.4'
H H 0.0000 0.0000 'International Tables Vol C Tables 4.2.6.8 and 6.1.1.4'
N N 0.0061 0.0033 'International Tables Vol C Tables 4.2.6.8 and 6.1.1.4'
O O 0.0106 0.0060 'International Tables Vol C Tables 4.2.6.8 and 6.1.1.4'

loop_
_geom_angle_atom_site_label_1
_geom_angle_atom_site_label_2
_geom_angle_atom_site_label_3
_geom_angle
O1S C1S N1S 127.4(12)
C1S N1S C2S 121.0(11)
C1S N1S C3S 116.4(10)
C2S N1S C3S 121.9(10)
O2S C4S N2S 126.3(12)
C4S N2S C5S 121.1(10)
C4S N2S C6S 128.5(12)
C5S N2S C6S 110.4(11)
C5 C1 C2 113.7(5)
C5 C1 C4 116.2(5)
C2 C1 C4 89.3(5)
C12 C2 C1 114.8(5)
C12 C2 C3 115.6(5)
C1 C2 C3 89.2(5)
C19 C3 C4 121.6(5)
C19 C3 C2 118.1(5)
C4 C3 C2 88.3(5)
C26 C4 C3 120.7(5)
C26 C4 C1 117.2(5)
C3 C4 C1 89.2(5)
C6 C5 C10 120.0
C6 C5 C1 125.0(4)
C10 C5 C1 114.8(4)
C7 C6 C5 120.0
C6 C7 C8 120.0
C7 C8 C9 120.0
C7 C8 C11 122.9(4)
C9 C8 C11 117.1(4)
C10 C9 C8 120.0
C9 C10 C5 120.0
O2 C11 O1 122.8(5)
O2 C11 C8 122.2(5)
O1 C11 C8 115.1(5)
C13 C12 C17 120.0
C13 C12 C2 124.8(4)
C17 C12 C2 115.1(4)
C12 C13 C14 120.0
C13 C14 C15 120.0
C16 C15 C14 120.0
C16 C15 C18 115.1(3)
C14 C15 C18 124.8(3)
C15 C16 C17 120.0
C16 C17 C12 120.0
O4 C18 O3 123.9(6)
O4 C18 C15 122.3(5)
O3 C18 C15 113.8(5)
C20 C19 C24 120.0
C20 C19 C3 125.0(4)
C24 C19 C3 114.7(4)
C19 C20 C21 120.0
C22 C21 C20 120.0
C23 C22 C21 120.0
C23 C22 C25 119.4(3)
C21 C22 C25 120.6(3)
C22 C23 C24 120.0
C23 C24 C19 120.0
O6 C25 O5 123.2(5)
O6 C25 C22 124.1(5)
O5 C25 C22 112.7(5)
C27 C26 C31 120.0
C27 C26 C4 113.1(4)
C31 C26 C4 126.3(4)
C28 C27 C26 120.0
C27 C28 C29 120.0
C30 C29 C28 120.0
C30 C29 C32 120.1(3)
C28 C29 C32 119.8(3)
C29 C30 C31 120.0
C30 C31 C26 120.0
O8 C32 O7 123.9(6)
O8 C32 C29 123.2(5)
O7 C32 C29 112.8(5)
C37 N1 C33 116.8(5)
C42 N2 C38 116.2(6)
C43 N3 C47 116.5(5)
C52 N4 C48 118.4(5)
N1 C33 C34 123.5(6)
C35 C34 C33 119.5(5)
C34 C35 C36 116.7(5)
C34 C35 C40 122.4(5)
C36 C35 C40 120.9(5)
C37 C36 C35 118.6(6)
N1 C37 C36 124.7(6)
N2 C38 C39 124.2(6)
C38 C39 C40 119.8(6)
C41 C40 C39 117.0(6)
C41 C40 C35 120.9(5)
C39 C40 C35 122.1(5)
C40 C41 C42 119.6(6)
N2 C42 C41 123.2(6)
N3 C43 C44 123.4(5)
C45 C44 C43 119.1(6)
C44 C45 C46 117.5(6)
C44 C45 C50 122.4(6)
C46 C45 C50 120.1(5)
C47 C46 C45 119.4(6)
N3 C47 C46 124.1(6)
N4 C48 C49 122.8(6)
C48 C49 C50 119.2(5)
C51 C50 C49 116.6(5)
C51 C50 C45 122.5(5)
C49 C50 C45 120.9(5)
C52 C51 C50 120.4(5)
N4 C52 C51 122.4(6)

loop_
_geom_bond_atom_site_label_1
_geom_bond_atom_site_label_2
_geom_bond_distance
C1S O1S 1.216(11)
C1S N1S 1.268(13)
C2S N1S 1.401(13)
C3S N1S 1.51(2)
C4S O2S 1.220(13)
C4S N2S 1.305(13)
C5S N2S 1.394(18)
C6S N2S 1.442(15)
O1 C11 1.336(7)
O2 C11 1.224(8)
O3 C18 1.334(7)
O4 C18 1.190(8)
O5 C25 1.312(7)
O6 C25 1.218(8)
O7 C32 1.302(8)
O8 C32 1.208(8)
C1 C5 1.514(7)
C1 C2 1.560(10)
C1 C4 1.582(10)
C2 C12 1.539(7)
C2 C3 1.596(10)
C3 C19 1.511(7)
C3 C4 1.574(10)
C4 C26 1.538(7)
C5 C6 1.3900
C5 C10 1.3900
C6 C7 1.3900
C7 C8 1.3900
C8 C9 1.3900
C8 C11 1.474(6)
C9 C10 1.3900
C12 C13 1.3900
C12 C17 1.3900
C13 C14 1.3900
C14 C15 1.3900
C15 C16 1.3900
C15 C18 1.489(6)
C16 C17 1.3900
C19 C20 1.3900
C19 C24 1.3900
C20 C21 1.3900
C21 C22 1.3900
C22 C23 1.3900
C22 C25 1.517(6)
C23 C24 1.3900
C26 C27 1.3900
C26 C31 1.3900
C27 C28 1.3900
C28 C29 1.3900
C29 C30 1.3900
C29 C32 1.524(7)
C30 C31 1.3900
N1 C37 1.318(8)
N1 C33 1.330(8)
N2 C42 1.329(8)
N2 C38 1.333(8)
N3 C43 1.328(7)
N3 C47 1.341(8)
N4 C52 1.332(8)
N4 C48 1.335(8)
C33 C34 1.394(9)
C34 C35 1.385(8)
C35 C36 1.407(8)
C35 C40 1.490(7)
C36 C37 1.382(9)
C38 C39 1.364(9)
C39 C40 1.376(9)
C40 C41 1.376(8)
C41 C42 1.388(9)
C43 C44 1.385(9)
C44 C45 1.370(8)
C45 C46 1.397(8)
C45 C50 1.479(7)
C46 C47 1.345(9)
C48 C49 1.397(9)
C49 C50 1.405(8)
C50 C51 1.394(8)
C51 C52 1.387(8)

loop_
_geom_hbond_atom_site_label_D
_geom_hbond_atom_site_label_H
_geom_hbond_atom_site_label_A
_geom_hbond_distance_DH
_geom_hbond_distance_HA
_geom_hbond_distance_DA
_geom_hbond_angle_DHA
_geom_hbond_site_symmetry_A
O1 H1 N1 0.84 1.85 2.683(7) 172.9 .
O3 H3 N4 0.84 1.85 2.686(7) 172.4 3_455
O5 H5 N3 0.84 1.83 2.671(7) 174.0 4_455
O7 H7 N2 0.84 1.84 2.675(7) 174.9 4_645
